data_2215794
loop_
_publ_author_name
'Shi, Fa-En'

_publ_section_title
;
 <i>N</i>-(2,4-Dimethylphenyl)-2-nitrobenzenesulfonamide
;
_journal_coeditor_code BT2524
_journal_issue 11
_journal_name_full 'Acta Crystallographica Section E'
_journal_page_first o4372
_journal_page_last o4372
_journal_paper_doi 10.1107/S1600536807050489
_journal_volume 63
_journal_year 2007
_chemical_formula_iupac 'C14 H14 N2 O4 S'
_chemical_formula_moiety 'C14 H14 N2 O4 S'
_chemical_formula_sum 'C14 H14 N2 O4 S'
_chemical_formula_weight 306.33
_chemical_name_systematic
;
 2-nitro-N-(2,4-dimethylphenyl)benzenesulfonamide
;
_space_group_IT_number 15
_symmetry_cell_setting monoclinic
_symmetry_space_group_name_Hall '-C 2yc'
_symmetry_space_group_name_H-M 'C 1 2/c 1'
_atom_sites_solution_hydrogens geom
_atom_sites_solution_primary direct
_atom_sites_solution_secondary difmap
_cell_angle_alpha 90.00
_cell_angle_beta 115.779(2)
_cell_angle_gamma 90.00
_cell_formula_units_Z 8
_cell_length_a 25.663(4)
_cell_length_b 8.2546(11)
_cell_length_c 14.894(2)
_cell_measurement_reflns_used 3333
_cell_measurement_temperature 294(2)
_cell_measurement_theta_max 26.31
_cell_measurement_theta_min 2.62
_cell_volume 2841.1(7)
_computing_cell_refinement 'SAINT (Bruker, 1997)'
_computing_data_collection 'SMART (Bruker, 1997)'
_computing_data_reduction 'SAINT (Bruker, 1997)'
_computing_molecular_graphics 'SHELXTL (Bruker, 1997)'
_computing_publication_material 'SHELXTL (Bruker, 1997)'
_computing_structure_refinement 'SHELXL97 (Sheldrick, 1997)'
_computing_structure_solution 'SHELXS97 (Sheldrick, 1997)'
_diffrn_ambient_temperature 294(2)
_diffrn_measured_fraction_theta_full 0.997
_diffrn_measured_fraction_theta_max 0.997
_diffrn_measurement_device_type 'Bruker SMART 1K CCD area-detector'
_diffrn_measurement_method '\w scans'
_diffrn_radiation_monochromator graphite
_diffrn_radiation_source 'fine-focus sealed tube'
_diffrn_radiation_type MoK\a
_diffrn_radiation_wavelength 0.71073
_diffrn_reflns_av_R_equivalents 0.0260
_diffrn_reflns_av_sigmaI/netI 0.0289
_diffrn_reflns_limit_h_max 31
_diffrn_reflns_limit_h_min -32
_diffrn_reflns_limit_k_max 6
_diffrn_reflns_limit_k_min -10
_diffrn_reflns_limit_l_max 18
_diffrn_reflns_limit_l_min -17
_diffrn_reflns_number 7858
_diffrn_reflns_theta_full 26.39
_diffrn_reflns_theta_max 26.39
_diffrn_reflns_theta_min 1.76
_exptl_absorpt_coefficient_mu 0.245
_exptl_absorpt_correction_T_max 0.953
_exptl_absorpt_correction_T_min 0.918
_exptl_absorpt_correction_type multi-scan
_exptl_absorpt_process_details '(SADABS; Sheldrick, 1996)'
_exptl_crystal_colour yellow
_exptl_crystal_density_diffrn 1.432
_exptl_crystal_density_method 'not measured'
_exptl_crystal_description block
_exptl_crystal_F_000 1280
_exptl_crystal_size_max 0.30
_exptl_crystal_size_mid 0.28
_exptl_crystal_size_min 0.20
_refine_diff_density_max 0.249
_refine_diff_density_min -0.388
_refine_ls_extinction_coef 0.0133(7)
_refine_ls_extinction_expression Fc^*^=kFc[1+0.001xFc^2^\l^3^/sin(2\q)]^-1/4^
_refine_ls_extinction_method SHELXL97
_refine_ls_goodness_of_fit_ref 1.017
_refine_ls_hydrogen_treatment mixed
_refine_ls_matrix_type full
_refine_ls_number_parameters 197
_refine_ls_number_reflns 2908
_refine_ls_number_restraints 1
_refine_ls_restrained_S_all 1.018
_refine_ls_R_factor_all 0.0516
_refine_ls_R_factor_gt 0.0362
_refine_ls_shift/su_max 0.002
_refine_ls_shift/su_mean 0.000
_refine_ls_structure_factor_coef Fsqd
_refine_ls_weighting_details 'calc w=1/[\s^2^(Fo^2^)+(0.0486P)^2^+1.9478P] where P=(Fo^2^+2Fc^2^)/3'
_refine_ls_weighting_scheme calc
_refine_ls_wR_factor_gt 0.0906
_refine_ls_wR_factor_ref 0.1022
_reflns_number_gt 2245
_reflns_number_total 2908
_reflns_threshold_expression I>2\s(I)
_cod_data_source_file bt2524.cif
_cod_data_source_block I
_cod_depositor_comments
;
The following automatic conversions were performed:
'_symmetry_cell_setting' value 'Monoclinic' changed to 'monoclinic'
according to '/home/saulius/struct/CIF-dictionaries/cif_core.dic'
dictionary named 'cif_core.dic' version 2.4.1 from 2010-06-29.

Automatic conversion script
Id: cif_fix_enum 1527 2010-12-29 10:47:43Z saulius 

The following automatic conversions were performed:

'_symmetry_cell_setting' value 'Monoclinic' changed to 'monoclinic'
according to /home/saulius/struct/CIF-dictionaries/cif_core.dic
dictionary named 'cif_core.dic' version 2.4.1 from 2010-06-29.

Automatic conversion script
Id: cif_fix_values 1715 2011-07-08 13:25:40Z adriana 
;
_cod_original_sg_symbol_H-M C2/c
_cod_database_code 2215794
_cod_database_fobs_code 2215794

loop_
_symmetry_equiv_pos_as_xyz
'x, y, z'
'-x, y, -z+1/2'
'x+1/2, y+1/2, z'
'-x+1/2, y+1/2, -z+1/2'
'-x, -y, -z'
'x, -y, z-1/2'
'-x+1/2, -y+1/2, -z'
'x+1/2, -y+1/2, z-1/2'

loop_
_atom_site_type_symbol
_atom_site_label
_atom_site_fract_x
_atom_site_fract_y
_atom_site_fract_z
_atom_site_U_iso_or_equiv
_atom_site_adp_type
_atom_site_calc_flag
_atom_site_refinement_flags
_atom_site_occupancy
S S1 0.386258(19) 0.71442(6) 0.03736(4) 0.04352(17) Uani d . 1
O O1 0.41070(6) 0.71700(19) 0.14319(11) 0.0610(4) Uani d . 1
O O2 0.37524(6) 0.86075(17) -0.01820(13) 0.0647(4) Uani d . 1
O O3 0.32493(7) 0.6616(2) -0.19350(12) 0.0742(5) Uani d . 1
O O4 0.24466(9) 0.7872(3) -0.23360(15) 0.1012(7) Uani d . 1
N N1 0.42726(6) 0.60625(19) 0.00522(12) 0.0416(4) Uani d D 1
H H1 0.4219(9) 0.621(3) -0.0499(14) 0.054(7) Uiso d D 1
N N2 0.28263(8) 0.6957(2) -0.18045(13) 0.0582(5) Uani d . 1
C C1 0.45760(7) 0.4646(2) 0.05671(12) 0.0359(4) Uani d . 1
C C2 0.50813(7) 0.4835(2) 0.14326(13) 0.0423(4) Uani d . 1
H H2 0.5203 0.5864 0.1693 0.051 Uiso calc R 1
C C3 0.54036(8) 0.3492(3) 0.19081(14) 0.0491(5) Uani d . 1
H H3 0.5742 0.3627 0.2492 0.059 Uiso calc R 1
C C4 0.52342(8) 0.1959(3) 0.15347(15) 0.0492(5) Uani d . 1
C C5 0.47274(8) 0.1794(2) 0.06744(15) 0.0494(5) Uani d . 1
H H5 0.4608 0.0761 0.0418 0.059 Uiso calc R 1
C C6 0.43880(7) 0.3109(2) 0.01757(14) 0.0404(4) Uani d . 1
C C7 0.55902(12) 0.0497(3) 0.2044(2) 0.0782(8) Uani d . 1
H H7A 0.5383 -0.0468 0.1728 0.117 Uiso calc R 1
H H7B 0.5664 0.0496 0.2733 0.117 Uiso calc R 1
H H7C 0.5951 0.0530 0.1995 0.117 Uiso calc R 1
C C8 0.38413(9) 0.2852(3) -0.07680(17) 0.0579(6) Uani d . 1
H H8A 0.3894 0.3264 -0.1326 0.087 Uiso calc R 1
H H8B 0.3527 0.3413 -0.0719 0.087 Uiso calc R 1
H H8C 0.3755 0.1715 -0.0860 0.087 Uiso calc R 1
C C9 0.31865(7) 0.6138(2) -0.00189(13) 0.0378(4) Uani d . 1
C C10 0.30726(9) 0.5333(2) 0.06886(15) 0.0480(5) Uani d . 1
H H10 0.3353 0.5304 0.1347 0.058 Uiso calc R 1
C C11 0.25484(10) 0.4573(3) 0.04321(18) 0.0592(6) Uani d . 1
H H11 0.2482 0.4012 0.0914 0.071 Uiso calc R 1
C C12 0.21268(10) 0.4638(3) -0.05224(19) 0.0609(6) Uani d . 1
H H12 0.1773 0.4129 -0.0688 0.073 Uiso calc R 1
C C13 0.22224(8) 0.5449(3) -0.12369(16) 0.0549(5) Uani d . 1
H H13 0.1933 0.5509 -0.1886 0.066 Uiso calc R 1
C C14 0.27490(8) 0.6177(2) -0.09893(13) 0.0422(4) Uani d . 1

loop_
_atom_site_aniso_label
_atom_site_aniso_U_11
_atom_site_aniso_U_22
_atom_site_aniso_U_33
_atom_site_aniso_U_12
_atom_site_aniso_U_13
_atom_site_aniso_U_23
S1 0.0382(3) 0.0363(3) 0.0528(3) -0.00032(19) 0.0167(2) -0.0073(2)
O1 0.0486(8) 0.0741(10) 0.0519(8) 0.0006(7) 0.0142(7) -0.0265(7)
O2 0.0541(8) 0.0360(8) 0.1018(12) 0.0017(6) 0.0319(8) 0.0053(8)
O3 0.0621(10) 0.1056(14) 0.0635(10) 0.0115(9) 0.0354(8) 0.0187(9)
O4 0.0744(12) 0.1410(19) 0.0808(13) 0.0417(12) 0.0269(10) 0.0620(13)
N1 0.0402(8) 0.0432(9) 0.0430(9) 0.0043(7) 0.0197(7) 0.0038(7)
N2 0.0474(10) 0.0746(13) 0.0445(9) 0.0060(9) 0.0124(8) 0.0118(9)
C1 0.0314(8) 0.0403(9) 0.0387(9) 0.0020(7) 0.0178(7) 0.0017(7)
C2 0.0360(9) 0.0511(11) 0.0418(10) -0.0039(8) 0.0190(8) -0.0076(8)
C3 0.0355(9) 0.0720(14) 0.0366(10) 0.0076(9) 0.0127(8) 0.0012(9)
C4 0.0444(10) 0.0575(13) 0.0496(11) 0.0124(9) 0.0242(9) 0.0103(9)
C5 0.0490(11) 0.0408(11) 0.0616(13) 0.0006(8) 0.0270(10) 0.0007(9)
C6 0.0332(8) 0.0424(10) 0.0446(10) -0.0016(7) 0.0160(8) -0.0014(8)
C7 0.0756(16) 0.0785(18) 0.0764(16) 0.0342(14) 0.0291(13) 0.0232(14)
C8 0.0440(11) 0.0509(12) 0.0633(13) -0.0035(9) 0.0089(10) -0.0113(10)
C9 0.0370(8) 0.0331(9) 0.0442(10) 0.0054(7) 0.0184(8) -0.0025(7)
C10 0.0537(11) 0.0463(11) 0.0460(11) 0.0073(9) 0.0236(9) 0.0017(9)
C11 0.0675(14) 0.0487(12) 0.0772(15) -0.0004(10) 0.0460(13) 0.0051(11)
C12 0.0501(12) 0.0517(13) 0.0879(17) -0.0101(10) 0.0365(12) -0.0113(12)
C13 0.0407(10) 0.0580(12) 0.0581(12) -0.0007(9) 0.0141(9) -0.0091(10)
C14 0.0391(9) 0.0424(10) 0.0432(10) 0.0050(8) 0.0162(8) 0.0009(8)

loop_
_atom_type_symbol
_atom_type_description
_atom_type_scat_dispersion_real
_atom_type_scat_dispersion_imag
_atom_type_scat_source
C C 0.0033 0.0016 'International Tables Vol C Tables 4.2.6.8 and 6.1.1.4'
H H 0.0000 0.0000 'International Tables Vol C Tables 4.2.6.8 and 6.1.1.4'
N N 0.0061 0.0033 'International Tables Vol C Tables 4.2.6.8 and 6.1.1.4'
O O 0.0106 0.0060 'International Tables Vol C Tables 4.2.6.8 and 6.1.1.4'
S S 0.1246 0.1234 'International Tables Vol C Tables 4.2.6.8 and 6.1.1.4'

loop_
_geom_angle_atom_site_label_1
_geom_angle_atom_site_label_2
_geom_angle_atom_site_label_3
_geom_angle
O1 S1 O2 120.87(10)
O1 S1 N1 108.01(9)
O2 S1 N1 106.84(9)
O1 S1 C9 105.58(9)
O2 S1 C9 106.69(9)
N1 S1 C9 108.35(8)
C1 N1 S1 124.79(13)
C1 N1 H1 120.1(17)
S1 N1 H1 112.7(16)
O4 N2 O3 123.94(19)
O4 N2 C14 117.07(19)
O3 N2 C14 118.93(17)
C2 C1 C6 120.47(16)
C2 C1 N1 118.61(16)
C6 C1 N1 120.81(15)
C3 C2 C1 119.81(18)
C3 C2 H2 120.1
C1 C2 H2 120.1
C4 C3 C2 121.23(17)
C4 C3 H3 119.4
C2 C3 H3 119.4
C3 C4 C5 118.10(18)
C3 C4 C7 121.3(2)
C5 C4 C7 120.6(2)
C4 C5 C6 122.60(19)
C4 C5 H5 118.7
C6 C5 H5 118.7
C5 C6 C1 117.78(16)
C5 C6 C8 120.11(17)
C1 C6 C8 122.10(17)
C4 C7 H7A 109.5
C4 C7 H7B 109.5
H7A C7 H7B 109.5
C4 C7 H7C 109.5
H7A C7 H7C 109.5
H7B C7 H7C 109.5
C6 C8 H8A 109.5
C6 C8 H8B 109.5
H8A C8 H8B 109.5
C6 C8 H8C 109.5
H8A C8 H8C 109.5
H8B C8 H8C 109.5
C10 C9 C14 117.44(17)
C10 C9 S1 118.32(14)
C14 C9 S1 124.15(14)
C11 C10 C9 120.82(19)
C11 C10 H10 119.6
C9 C10 H10 119.6
C12 C11 C10 120.5(2)
C12 C11 H11 119.8
C10 C11 H11 119.8
C11 C12 C13 120.1(2)
C11 C12 H12 119.9
C13 C12 H12 119.9
C12 C13 C14 119.6(2)
C12 C13 H13 120.2
C14 C13 H13 120.2
C13 C14 C9 121.53(18)
C13 C14 N2 116.24(17)
C9 C14 N2 122.21(16)

loop_
_geom_bond_atom_site_label_1
_geom_bond_atom_site_label_2
_geom_bond_distance
S1 O1 1.4207(15)
S1 O2 1.4213(16)
S1 N1 1.6037(16)
S1 C9 1.7777(18)
O3 N2 1.216(2)
O4 N2 1.215(2)
N1 C1 1.429(2)
N1 H1 0.781(18)
N2 C14 1.462(3)
C1 C2 1.383(2)
C1 C6 1.392(2)
C2 C3 1.380(3)
C2 H2 0.9300
C3 C4 1.375(3)
C3 H3 0.9300
C4 C5 1.379(3)
C4 C7 1.504(3)
C5 C6 1.388(3)
C5 H5 0.9300
C6 C8 1.508(3)
C7 H7A 0.9600
C7 H7B 0.9600
C7 H7C 0.9600
C8 H8A 0.9600
C8 H8B 0.9600
C8 H8C 0.9600
C9 C10 1.380(3)
C9 C14 1.393(2)
C10 C11 1.379(3)
C10 H10 0.9300
C11 C12 1.363(3)
C11 H11 0.9300
C12 C13 1.367(3)
C12 H12 0.9300
C13 C14 1.375(3)
C13 H13 0.9300

loop_
_geom_hbond_atom_site_label_D
_geom_hbond_atom_site_label_H
_geom_hbond_atom_site_label_A
_geom_hbond_distance_DH
_geom_hbond_distance_HA
_geom_hbond_distance_DA
_geom_hbond_angle_DHA
N1 H1 O3 0.78(2) 2.50(2) 3.017(2) 125(2)

loop_
_geom_torsion_atom_site_label_1
_geom_torsion_atom_site_label_2
_geom_torsion_atom_site_label_3
_geom_torsion_atom_site_label_4
_geom_torsion
O1 S1 N1 C1 35.73(17)
O2 S1 N1 C1 167.19(14)
C9 S1 N1 C1 -78.19(16)
S1 N1 C1 C2 -78.53(19)
S1 N1 C1 C6 105.39(18)
C6 C1 C2 C3 0.4(3)
N1 C1 C2 C3 -175.64(16)
C1 C2 C3 C4 0.4(3)
C2 C3 C4 C5 -0.8(3)
C2 C3 C4 C7 179.02(19)
C3 C4 C5 C6 0.3(3)
C7 C4 C5 C6 -179.5(2)
C4 C5 C6 C1 0.5(3)
C4 C5 C6 C8 179.36(19)
C2 C1 C6 C5 -0.9(3)
N1 C1 C6 C5 175.14(16)
C2 C1 C6 C8 -179.73(18)
N1 C1 C6 C8 -3.7(3)
O1 S1 C9 C10 -12.01(17)
O2 S1 C9 C10 -141.79(15)
N1 S1 C9 C10 103.50(15)
O1 S1 C9 C14 164.47(15)
O2 S1 C9 C14 34.70(18)
N1 S1 C9 C14 -80.02(17)
C14 C9 C10 C11 1.3(3)
S1 C9 C10 C11 178.03(15)
C9 C10 C11 C12 -1.7(3)
C10 C11 C12 C13 0.5(3)
C11 C12 C13 C14 1.0(3)
C12 C13 C14 C9 -1.4(3)
C12 C13 C14 N2 177.30(19)
C10 C9 C14 C13 0.2(3)
S1 C9 C14 C13 -176.31(15)
C10 C9 C14 N2 -178.38(17)
S1 C9 C14 N2 5.1(3)
O4 N2 C14 C13 49.3(3)
O3 N2 C14 C13 -128.1(2)
O4 N2 C14 C9 -132.0(2)
O3 N2 C14 C9 50.6(3)

loop_
_cod_related_entry_id
_cod_related_entry_database
_cod_related_entry_code
1 ChemSpider 1723837
